data_7037580
loop_
_publ_author_name
'Howlader, Prodip'
'Mukherjee, Sandip'
'Saha, Rajat'
'Mukherjee, Partha Sarathi'

_publ_section_title
;
 Conformation-selective coordination-driven self-assembly of a ditopic
 donor with Pd(II) acceptors.
;
_journal_issue 47
_journal_name_full 'Dalton transactions (Cambridge, England : 2003)'
_journal_page_first 20493
_journal_page_last 20501
_journal_paper_doi 10.1039/c5dt03185k
_journal_volume 44
_journal_year 2015
_chemical_formula_moiety 'C144 H104 N60 Pd6, 6(N O3),  6(Cl O4), 4H2O'
_chemical_formula_sum 'C144 H112 Cl6 N66 O46 Pd6'
_chemical_formula_weight 4354.03
_space_group_crystal_system tetragonal
_space_group_IT_number 136
_space_group_name_Hall '-P 4n 2n'
_space_group_name_H-M_alt 'P 42/m n m'
_symmetry_space_group_name_Hall '-P 4n 2n'
_symmetry_space_group_name_H-M 'P 42/m n m'
_atom_sites_solution_hydrogens geom
_audit_creation_method SHELXL-2014/7
_audit_update_record
;
2015-10-21 deposited with the CCDC.
2015-11-06 downloaded from the CCDC.
;
_cell_angle_alpha 90
_cell_angle_beta 90
_cell_angle_gamma 90
_cell_formula_units_Z 2
_cell_length_a 22.770(3)
_cell_length_b 22.770(3)
_cell_length_c 27.582(4)
_cell_measurement_reflns_used 8751
_cell_measurement_temperature 100(2)
_cell_measurement_theta_max 27.614
_cell_measurement_theta_min 2.924
_cell_volume 14301(3)
_computing_cell_refinement 'Bruker SMART'
_computing_data_collection 'Bruker SMART'
_computing_data_reduction 'Bruker SHELXTL'
_computing_molecular_graphics 'Ortep-3 for windows'
_computing_publication_material Platon
_computing_structure_refinement 'SHELXL-2014/7 (Sheldrick, 2014)'
_computing_structure_solution 'SHELXL-2014/7 (Sheldrick, 2014)'
_diffrn_ambient_temperature 100(2)
_diffrn_measured_fraction_theta_full 0.998
_diffrn_measured_fraction_theta_max 0.996
_diffrn_measurement_device_type 'Bruker APEXII CCD area-detector'
_diffrn_measurement_method '\f and \w'
_diffrn_radiation_type MoK\a
_diffrn_radiation_wavelength 0.71073
_diffrn_reflns_av_R_equivalents 0.2101
_diffrn_reflns_av_unetI/netI 0.1186
_diffrn_reflns_laue_measured_fraction_full 0.998
_diffrn_reflns_laue_measured_fraction_max 0.996
_diffrn_reflns_limit_h_max 25
_diffrn_reflns_limit_h_min -29
_diffrn_reflns_limit_k_max 29
_diffrn_reflns_limit_k_min -29
_diffrn_reflns_limit_l_max 35
_diffrn_reflns_limit_l_min -35
_diffrn_reflns_number 242185
_diffrn_reflns_point_group_measured_fraction_full 0.998
_diffrn_reflns_point_group_measured_fraction_max 0.996
_diffrn_reflns_theta_full 25.242
_diffrn_reflns_theta_max 27.614
_diffrn_reflns_theta_min 2.924
_diffrn_source 'fine-focus sealed tube'
_exptl_absorpt_coefficient_mu 0.486
_exptl_absorpt_correction_T_max 0.953
_exptl_absorpt_correction_T_min 0.890
_exptl_absorpt_correction_type empirical
_exptl_absorpt_process_details '(SADABS; Bruker)'
_exptl_crystal_colour Colorless
_exptl_crystal_density_diffrn 1.009
_exptl_crystal_description Cube
_exptl_crystal_F_000 4352
_exptl_crystal_size_max 0.300
_exptl_crystal_size_mid 0.200
_exptl_crystal_size_min 0.100
_refine_diff_density_max 4.131
_refine_diff_density_min -1.169
_refine_diff_density_rms 0.218
_refine_ls_extinction_method none
_refine_ls_goodness_of_fit_ref 1.122
_refine_ls_hydrogen_treatment noref
_refine_ls_matrix_type full
_refine_ls_number_parameters 362
_refine_ls_number_reflns 8751
_refine_ls_number_restraints 57
_refine_ls_restrained_S_all 1.122
_refine_ls_R_factor_all 0.2353
_refine_ls_R_factor_gt 0.1502
_refine_ls_shift/su_max 0.001
_refine_ls_shift/su_mean 0.000
_refine_ls_structure_factor_coef Fsqd
_refine_ls_weighting_details 'w=1/[\s^2^(Fo^2^)+(0.1953P)^2^+152.0659P] where P=(Fo^2^+2Fc^2^)/3'
_refine_ls_weighting_scheme calc
_refine_ls_wR_factor_gt 0.3800
_refine_ls_wR_factor_ref 0.4218
_reflns_Friedel_coverage 0.000
_reflns_number_gt 5384
_reflns_number_total 8751
_reflns_threshold_expression 'I > 2\s(I)'
_cod_data_source_file c5dt03185k2.cif
_cod_data_source_block CG-1
_cod_original_cell_volume 14300(5)
_cod_database_code 7037580
_shelx_shelxl_version_number 2014/7
_shelx_space_group_comment
;
The symmetry employed for this shelxl refinement is uniquely defined
by the following loop, which should always be used as a source of
symmetry information in preference to the above space-group names.
They are only intended as comments.
;
_shelx_estimated_absorpt_t_min 0.868
_shelx_estimated_absorpt_t_max 0.953

loop_
_space_group_symop_operation_xyz
'x, y, z'
'-y+1/2, x+1/2, z+1/2'
'y+1/2, -x+1/2, z+1/2'
'x+1/2, -y+1/2, -z+1/2'
'-x+1/2, y+1/2, -z+1/2'
'-x, -y, z'
'y, x, -z'
'-y, -x, -z'
'-x, -y, -z'
'y-1/2, -x-1/2, -z-1/2'
'-y-1/2, x-1/2, -z-1/2'
'-x-1/2, y-1/2, z-1/2'
'x-1/2, -y-1/2, z-1/2'
'x, y, -z'
'-y, -x, z'
'y, x, z'

loop_
_atom_site_label
_atom_site_type_symbol
_atom_site_fract_x
_atom_site_fract_y
_atom_site_fract_z
_atom_site_U_iso_or_equiv
_atom_site_adp_type
_atom_site_occupancy
_atom_site_site_symmetry_order
_atom_site_calc_flag
_atom_site_refinement_flags_posn
_atom_site_refinement_flags_adp
_atom_site_refinement_flags_occupancy
Pd1 Pd 0.80742(3) 0.19258(3) 0.22407(4) 0.0372(4) Uani 1 2 d S T P
Pd2 Pd 0.73176(5) -0.26824(5) 0.0000 0.0324(4) Uani 1 4 d S T P
C1 C 0.6952(5) 0.1375(6) 0.2505(4) 0.048(3) Uani 1 1 d . . .
H1 H 0.6929 0.1702 0.2705 0.058 Uiso 1 1 calc R U .
C2 C 0.6490(6) 0.0980(6) 0.2500(5) 0.062(4) Uani 1 1 d . . .
H2 H 0.6159 0.1040 0.2691 0.074 Uiso 1 1 calc R U .
C3 C 0.6535(5) 0.0485(6) 0.2198(4) 0.049(3) Uani 1 1 d . . .
H3 H 0.6236 0.0206 0.2186 0.059 Uiso 1 1 calc R U .
C4 C 0.7053(5) 0.0421(5) 0.1908(4) 0.039(2) Uani 1 1 d . . .
C5 C 0.7479(5) 0.0840(5) 0.1939(4) 0.045(3) Uani 1 1 d . . .
H5 H 0.7815 0.0802 0.1750 0.054 Uiso 1 1 calc R U .
C6 C 0.7106(5) -0.0082(5) 0.1596(4) 0.046(3) Uani 1 1 d . . .
C7 C 0.6982(6) -0.0870(6) 0.1228(4) 0.054(3) Uani 1 1 d . . .
C8 C 0.6764(5) -0.1419(5) 0.1038(4) 0.048(3) Uani 1 1 d . . .
C9 C 0.7073(5) -0.1736(5) 0.0696(4) 0.039(2) Uani 1 1 d . . .
H9 H 0.7435 -0.1599 0.0588 0.047 Uiso 1 1 calc R U .
C10 C 0.6351(5) -0.2449(6) 0.0666(4) 0.053(3) Uani 1 1 d . . .
H10 H 0.6218 -0.2806 0.0545 0.064 Uiso 1 1 calc R U .
C11 C 0.6011(6) -0.2145(7) 0.1004(5) 0.069(4) Uani 1 1 d . U .
H11 H 0.5648 -0.2287 0.1104 0.082 Uiso 1 1 calc R U .
C12 C 0.6240(6) -0.1612(6) 0.1187(5) 0.057(3) Uani 1 1 d . . .
H12 H 0.6026 -0.1396 0.1411 0.069 Uiso 1 1 calc R U .
C13 C 0.8427(6) 0.1573(6) 0.3228(5) 0.052(4) Uani 1 2 d S T P
H13 H 0.8149 0.1851 0.3321 0.063 Uiso 1 2 calc R U P
C14 C 0.8726(5) 0.1274(5) 0.3583(6) 0.052(4) Uani 1 2 d S T P
H14 H 0.8654 0.1346 0.3909 0.062 Uiso 1 2 calc R U P
C15 C 0.9139(5) 0.0861(5) 0.3442(5) 0.043(4) Uani 1 2 d S T P
H15 H 0.9347 0.0653 0.3676 0.051 Uiso 1 2 calc R U P
C16 C 0.9242(5) 0.0758(5) 0.2971(5) 0.037(3) Uani 1 2 d S TU P
C17 C 0.8929(4) 0.1071(4) 0.2613(5) 0.032(3) Uani 1 2 d S T P
H17 H 0.9002 0.0998 0.2287 0.038 Uiso 1 2 calc R U P
C18 C 0.9680(4) 0.0320(4) 0.2810(6) 0.037(3) Uani 1 2 d S T P
C19 C 0.7211(7) 0.2789(7) 0.1827(8) 0.0701(17) Uani 1 2 d S TU P
H19 H 0.7130 0.2870 0.2151 0.084 Uiso 1 2 calc R U P
C20 C 0.6925(6) 0.3075(6) 0.1498(9) 0.118(12) Uani 1 2 d S T P
H20 H 0.6647 0.3353 0.1590 0.142 Uiso 1 2 calc R U P
C21 C 0.7025(6) 0.2975(6) 0.1019(8) 0.071(5) Uani 1 2 d S TU P
H21 H 0.6819 0.3181 0.0783 0.085 Uiso 1 2 calc R U P
C22 C 0.7450(5) 0.2550(5) 0.0891(6) 0.060(5) Uani 1 2 d S T P
C23 C 0.7756(6) 0.2244(6) 0.1257(5) 0.050(4) Uani 1 2 d S T P
H23 H 0.8036 0.1964 0.1176 0.060 Uiso 1 2 calc R U P
C24 C 0.7575(5) 0.2425(5) 0.0393(6) 0.051(4) Uani 1 2 d S T P
N1 N 0.7428(4) 0.1301(4) 0.2233(3) 0.043(2) Uani 1 1 d . . .
N2 N 0.7536(4) -0.0101(4) 0.1290(4) 0.057(3) Uani 1 1 d . . .
N3 N 0.7461(4) -0.0633(4) 0.1031(4) 0.058(3) Uani 1 1 d . . .
H3A H 0.7675 -0.0771 0.0801 0.069 Uiso 1 1 calc R U .
N4 N 0.6741(5) -0.0542(4) 0.1573(3) 0.051(3) Uani 1 1 d . . .
N5 N 0.6859(4) -0.2237(4) 0.0517(3) 0.038(2) Uani 1 1 d . . .
N6 N 0.8518(4) 0.1482(4) 0.2742(4) 0.033(3) Uani 1 2 d S TU P
N7 N 0.9784(3) 0.0216(3) 0.2345(4) 0.030(3) Uani 1 2 d S T P
N8 N 1.0000 0.0000 0.3112(6) 0.037(4) Uani 1 4 d S T P
N9 N 0.7638(4) 0.2362(4) 0.1724(4) 0.048(4) Uani 1 2 d S T P
N10 N 0.7950(5) 0.2050(5) 0.0254(5) 0.088(7) Uani 1 2 d S T P
N11 N 0.7307(8) 0.2693(8) 0.0000 0.068(6) Uani 1 4 d S TU P
Cl1 Cl 0.9085(2) 0.0915(2) 0.1092(2) 0.092(2) Uani 0.85 2 d DS T P
O1 O 0.8751(3) 0.1249(3) 0.1474(4) 0.070(4) Uani 1 2 d DS T P
O2 O 0.8677(13) 0.0628(15) 0.0707(10) 0.226 Uiso 0.7 1 d D U P
O3 O 0.9420(4) 0.0580(4) 0.1464(8) 0.245 Uiso 1 2 d DS U P
Cl2 Cl 0.7930(3) -0.2070(3) 0.1741(3) 0.061(3) Uani 0.5 2 d S T P
O4 O 0.7634(8) -0.1611(6) 0.2007(6) 0.052(5) Uani 0.5 1 d . . P
O5 O 0.8126(6) -0.1874(6) 0.1367(6) 0.034(4) Uani 0.5 2 d S T P
O6 O 0.7523(9) -0.2477(9) 0.1771(10) 0.064(7) Uiso 0.5 2 d S . P
Cl3 Cl 0.5000 0.0000 0.2500 0.018 Uiso 0.1 4 d DS U P
O7 O 0.469(7) 0.029(7) 0.206(4) 0.166 Uiso 0.1 1 d D U P
Cl4 Cl 1.0000 0.0000 0.0000 0.087(9) Uani 0.4 8 d DS T P
O14 O 1.0000 0.0000 0.05438(4) 0.055 Uiso 0.2 4 d DS U P
O15 O 0.991(3) 0.0653(5) 0.0000 0.152 Uiso 0.3 2 d DS U P
N12 N 0.5969(7) -0.4031(7) 0.0000 0.064 Uiso 0.5 4 d DS U P
O8 O 0.5777(8) -0.4223(8) 0.0391(7) 0.050 Uiso 0.25 2 d DS U P
O9 O 0.6356(6) -0.3644(6) 0.0000 0.080(3) Uani 1 4 d DS TU P
N13 N 0.8520(7) -0.1208(6) 0.0000 0.017 Uiso 0.5 2 d DS U P
O10 O 0.8275(4) -0.1725(4) 0.0000 0.073(6) Uani 1 4 d DS T P
O11 O 0.8869(6) -0.1131(6) 0.0348(8) 0.242 Uiso 1 2 d DS U P
N14 N 0.902(3) -0.098(3) 0.2151(17) 0.10(3) Uiso 0.25 2 d DS . P
O12 O 0.8983(12) -0.1017(12) 0.2602(18) 0.125(16) Uani 0.5 2 d DS T P
O13 O 0.8665(15) -0.0609(15) 0.1983(14) 0.017(9) Uiso 0.125 1 d D . P
N15 N 0.4875(14) -0.2763(13) 0.1891(10) 0.025 Uiso 0.25 1 d . U P
O16 O 0.4682(14) -0.3146(14) 0.1392(12) 0.053 Uiso 0.25 1 d . U P
O17 O 0.4345(12) -0.2403(12) 0.2112(10) 0.036 Uiso 0.25 1 d . U P
O18 O 0.5266(12) -0.2744(11) 0.1971(9) 0.030(6) Uiso 0.25 1 d . . P
O1W O 0.5872(17) -0.1075(18) 0.0000 0.248(16) Uiso 1 2 d S . P

loop_
_atom_site_aniso_label
_atom_site_aniso_U_11
_atom_site_aniso_U_22
_atom_site_aniso_U_33
_atom_site_aniso_U_23
_atom_site_aniso_U_13
_atom_site_aniso_U_12
Pd1 0.0439(5) 0.0439(5) 0.0238(6) -0.0039(3) 0.0039(3) 0.0157(5)
Pd2 0.0360(6) 0.0360(6) 0.0254(7) 0.000 0.000 -0.0097(7)
C1 0.061(8) 0.059(7) 0.024(5) -0.019(5) 0.004(5) 0.007(6)
C2 0.054(8) 0.074(9) 0.058(8) -0.018(7) 0.004(7) 0.007(7)
C3 0.049(7) 0.060(8) 0.038(6) -0.017(5) 0.005(5) -0.011(6)
C4 0.036(6) 0.044(6) 0.038(6) -0.015(5) 0.001(5) 0.002(5)
C5 0.035(6) 0.066(8) 0.033(5) -0.007(5) 0.006(5) 0.023(6)
C6 0.052(7) 0.045(7) 0.042(6) -0.010(5) 0.008(5) 0.001(5)
C7 0.065(8) 0.057(8) 0.039(6) -0.022(6) -0.014(6) 0.019(7)
C8 0.051(7) 0.059(8) 0.034(6) 0.006(5) -0.007(5) 0.009(6)
C9 0.031(6) 0.048(7) 0.039(6) -0.002(5) -0.002(5) -0.005(5)
C10 0.047(7) 0.061(8) 0.052(7) 0.002(6) 0.001(6) -0.017(6)
C11 0.066(7) 0.079(7) 0.061(7) -0.004(6) 0.028(6) -0.006(6)
C12 0.062(8) 0.060(8) 0.051(7) -0.015(6) 0.014(6) -0.012(7)
C13 0.062(7) 0.062(7) 0.033(8) -0.008(5) 0.008(5) 0.014(9)
C14 0.058(7) 0.058(7) 0.040(9) -0.005(5) 0.005(5) 0.023(9)
C15 0.048(6) 0.048(6) 0.031(8) 0.005(5) -0.005(5) 0.012(8)
C16 0.040(4) 0.040(4) 0.032(6) -0.006(4) 0.006(4) 0.003(6)
C17 0.035(5) 0.035(5) 0.026(7) 0.001(4) -0.001(4) 0.002(6)
C18 0.024(4) 0.024(4) 0.062(10) -0.004(5) 0.004(5) 0.003(6)
C19 0.0701(17) 0.0701(17) 0.070(2) -0.0002(7) 0.0002(7) 0.0004(10)
C20 0.148(19) 0.148(19) 0.059(14) 0.008(7) -0.008(7) 0.12(2)
C21 0.078(6) 0.078(6) 0.056(8) 0.003(5) -0.003(5) 0.023(8)
C22 0.071(8) 0.071(8) 0.038(9) 0.005(5) -0.005(5) 0.040(10)
C23 0.068(7) 0.068(7) 0.015(6) -0.007(5) 0.007(5) -0.009(9)
C24 0.057(7) 0.057(7) 0.037(8) -0.001(5) 0.001(5) 0.038(9)
N1 0.055(6) 0.040(5) 0.032(5) -0.014(4) 0.001(4) 0.009(4)
N2 0.050(6) 0.051(6) 0.071(7) -0.030(5) 0.017(5) -0.019(5)
N3 0.054(6) 0.054(6) 0.064(7) -0.043(5) 0.028(5) -0.010(5)
N4 0.065(7) 0.051(6) 0.036(5) -0.007(4) -0.003(5) 0.013(5)
N5 0.040(5) 0.041(5) 0.034(5) 0.003(4) -0.003(4) -0.010(4)
N6 0.033(3) 0.033(3) 0.032(5) -0.008(3) 0.008(3) 0.003(5)
N7 0.033(4) 0.033(4) 0.022(5) 0.001(3) -0.001(3) 0.008(5)
N8 0.039(6) 0.039(6) 0.033(9) 0.000 0.000 0.006(8)
N9 0.057(6) 0.057(6) 0.028(6) -0.003(4) 0.003(4) 0.033(7)
N10 0.124(11) 0.124(11) 0.017(7) 0.008(5) -0.008(5) 0.073(13)
N11 0.075(7) 0.075(7) 0.053(9) 0.000 0.000 0.007(8)
Cl1 0.109(3) 0.109(3) 0.057(4) -0.027(2) 0.027(2) 0.030(4)
O1 0.084(6) 0.084(6) 0.042(7) -0.006(4) 0.006(4) 0.028(8)
Cl2 0.070(4) 0.070(4) 0.042(5) -0.002(3) -0.002(3) -0.032(5)
O4 0.078(12) 0.031(8) 0.047(9) -0.018(7) 0.037(9) -0.020(8)
O5 0.043(7) 0.043(7) 0.016(9) -0.002(6) -0.002(6) -0.013(9)
Cl4 0.090(13) 0.090(13) 0.080(19) 0.000 0.000 -0.037(17)
O9 0.080(3) 0.080(3) 0.081(4) 0.000 0.000 -0.001(2)
O10 0.092(10) 0.092(10) 0.035(9) 0.000 0.000 -0.054(12)
O12 0.083(15) 0.083(15) 0.21(5) 0.05(2) 0.05(2) 0.031(19)

loop_
_atom_type_symbol
_atom_type_description
_atom_type_scat_dispersion_real
_atom_type_scat_dispersion_imag
_atom_type_scat_source
C C 0.0033 0.0016 'International Tables Vol C Tables 4.2.6.8 and 6.1.1.4'
H H 0.0000 0.0000 'International Tables Vol C Tables 4.2.6.8 and 6.1.1.4'
N N 0.0061 0.0033 'International Tables Vol C Tables 4.2.6.8 and 6.1.1.4'
O O 0.0106 0.0060 'International Tables Vol C Tables 4.2.6.8 and 6.1.1.4'
Cl Cl 0.1484 0.1585 'International Tables Vol C Tables 4.2.6.8 and 6.1.1.4'
Pd Pd -0.9988 1.0072 'International Tables Vol C Tables 4.2.6.8 and 6.1.1.4'

loop_
_geom_angle_atom_site_label_1
_geom_angle_atom_site_label_2
_geom_angle_atom_site_label_3
_geom_angle
_geom_angle_site_symmetry_1
_geom_angle_site_symmetry_3
N6 Pd1 N9 178.6(5) . .
N6 Pd1 N1 91.1(3) . 15_665
N9 Pd1 N1 88.9(3) . 15_665
N6 Pd1 N1 91.1(3) . .
N9 Pd1 N1 88.9(3) . .
N1 Pd1 N1 177.7(5) 15_665 .
N5 Pd2 N5 178.8(5) . 7_645
N5 Pd2 N5 88.8(5) . 14
N5 Pd2 N5 91.1(5) 7_645 14
N5 Pd2 N5 91.1(5) . 16_645
N5 Pd2 N5 88.8(5) 7_645 16_645
N5 Pd2 N5 178.8(5) 14 16_645
N1 C1 C2 122.2(10) . .
N1 C1 H1 118.9 . .
C2 C1 H1 118.9 . .
C1 C2 C3 118.1(12) . .
C1 C2 H2 121.0 . .
C3 C2 H2 121.0 . .
C2 C3 C4 118.1(11) . .
C2 C3 H3 120.9 . .
C4 C3 H3 120.9 . .
C5 C4 C3 118.8(10) . .
C5 C4 C6 122.3(10) . .
C3 C4 C6 118.9(10) . .
N1 C5 C4 121.9(10) . .
N1 C5 H5 119.1 . .
C4 C5 H5 119.1 . .
N2 C6 N4 114.4(10) . .
N2 C6 C4 118.7(11) . .
N4 C6 C4 126.9(10) . .
N4 C7 N3 113.7(11) . .
N4 C7 C8 127.2(13) . .
N3 C7 C8 119.0(10) . .
C12 C8 C9 119.4(11) . .
C12 C8 C7 118.8(11) . .
C9 C8 C7 121.7(11) . .
N5 C9 C8 120.9(10) . .
N5 C9 H9 119.5 . .
C8 C9 H9 119.5 . .
N5 C10 C11 120.9(12) . .
N5 C10 H10 119.5 . .
C11 C10 H10 119.5 . .
C12 C11 C10 117.3(12) . .
C12 C11 H11 121.4 . .
C10 C11 H11 121.4 . .
C8 C12 C11 120.2(12) . .
C8 C12 H12 119.9 . .
C11 C12 H12 119.9 . .
N6 C13 C14 123.1(15) . .
N6 C13 H13 118.5 . .
C14 C13 H13 118.5 . .
C13 C14 C15 118.2(15) . .
C13 C14 H14 120.9 . .
C15 C14 H14 120.9 . .
C16 C15 C14 120.7(15) . .
C16 C15 H15 119.6 . .
C14 C15 H15 119.6 . .
C15 C16 C17 120.0(14) . .
C15 C16 C18 121.8(14) . .
C17 C16 C18 118.2(13) . .
N6 C17 C16 120.7(12) . .
N6 C17 H17 119.7 . .
C16 C17 H17 119.7 . .
N7 C18 N8 114.5(12) . .
N7 C18 C16 122.1(13) . .
N8 C18 C16 123.5(14) . .
C20 C19 N9 124(2) . .
C20 C19 H19 118.2 . .
N9 C19 H19 118.2 . .
C19 C20 C21 121(2) . .
C19 C20 H20 119.5 . .
C21 C20 H20 119.5 . .
C20 C21 C22 118.2(19) . .
C20 C21 H21 120.9 . .
C22 C21 H21 120.9 . .
C21 C22 C23 119.8(16) . .
C21 C22 C24 120.8(15) . .
C23 C22 C24 119.4(15) . .
N9 C23 C22 119.3(17) . .
N9 C23 H23 120.4 . .
C22 C23 H23 120.4 . .
N10 C24 N11 110.9(15) . .
N10 C24 C22 123.9(15) . .
N11 C24 C22 125.2(15) . .
C1 N1 C5 121.0(10) . .
C1 N1 Pd1 119.5(7) . .
C5 N1 Pd1 119.5(8) . .
C6 N2 N3 105.4(9) . .
C7 N3 N2 103.8(8) . .
C7 N3 H3A 128.1 . .
N2 N3 H3A 128.1 . .
C7 N4 C6 102.6(11) . .
C10 N5 C9 121.2(10) . .
C10 N5 Pd2 119.1(8) . .
C9 N5 Pd2 119.8(7) . .
C17 N6 C13 117.4(13) . .
C17 N6 Pd1 121.0(9) . .
C13 N6 Pd1 121.7(10) . .
C18 N7 N7 104.6(8) . 6_755
C18 N8 C18 101.9(17) 6_755 .
C23 N9 C19 118.2(16) . .
C23 N9 Pd1 119.0(11) . .
C19 N9 Pd1 122.9(12) . .
C24 N10 N10 107.6(9) . 14
C24 N11 C24 103(2) . 14
O3 Cl1 O2 124.1(15) . 15_665
O3 Cl1 O2 124.1(15) . .
O2 Cl1 O2 92(3) 15_665 .
O3 Cl1 O1 92.1(7) . .
O2 Cl1 O1 112.9(14) 15_665 .
O2 Cl1 O1 112.9(14) . .
O5 Cl2 O6 125.1(16) . .
O5 Cl2 O4 109.9(8) . .
O6 Cl2 O4 98.5(9) . .
O5 Cl2 O4 109.9(8) . 16_645
O6 Cl2 O4 98.5(9) . 16_645
O4 Cl2 O4 114.6(16) . 16_645
O7 Cl3 O7 128(8) 10_666 6_655
O7 Cl3 O7 77(10) 10_666 11_656
O7 Cl3 O7 128(8) 6_655 11_656
O7 Cl3 O7 128(8) 10_666 .
O7 Cl3 O7 77(10) 6_655 .
O7 Cl3 O7 128(8) 11_656 .
O15 Cl4 O14 90.0 . 9_755
O15 Cl4 O14 90.0 . .
O14 Cl4 O14 180.0 9_755 .
O15 Cl4 O15 74(6) . 15_665
O14 Cl4 O15 90.0 9_755 15_665
O14 Cl4 O15 90.0 . 15_665
O15 Cl4 O15 180.0 . 9_755
O14 Cl4 O15 90.0 9_755 9_755
O14 Cl4 O15 90.0 . 9_755
O15 Cl4 O15 106(6) 15_665 9_755
O15 Cl4 O15 106(6) . 7_645
O14 Cl4 O15 90.0 9_755 7_645
O14 Cl4 O15 90.0 . 7_645
O15 Cl4 O15 180(6) 15_665 7_645
O15 Cl4 O15 74(6) 9_755 7_645
Cl4 O15 O15 53(3) . 15_665
O8 N12 O8 120(3) 14 .
O8 N12 O9 119.8(13) 14 .
O8 N12 O9 119.8(13) . .
N13 N13 O11 69.6(7) 7_645 14
N13 N13 O11 69.6(7) 7_645 .
O11 N13 O11 99(3) 14 .
N13 N13 O10 70.3(7) 7_645 .
O11 N13 O10 113.3(10) 14 .
O11 N13 O10 113.3(10) . .
N13 O10 N13 39.4(14) . 7_645
N13 O11 N13 40.8(14) 7_645 .
O12 N14 O13 112(3) . 16_645
O12 N14 O13 112(3) . .
O13 N14 O13 137(6) 16_645 .
O18 N15 O17 128(3) . .
O18 N15 O16 118(3) . .
O17 N15 O16 113(2) . .

loop_
_geom_bond_atom_site_label_1
_geom_bond_atom_site_label_2
_geom_bond_distance
_geom_bond_site_symmetry_2
Pd1 N6 1.989(12) .
Pd1 N9 2.001(12) .
Pd1 N1 2.046(10) 15_665
Pd1 N1 2.046(10) .
Pd2 N5 2.037(9) .
Pd2 N5 2.037(9) 7_645
Pd2 N5 2.037(9) 14
Pd2 N5 2.037(9) 16_645
C1 N1 1.329(14) .
C1 C2 1.385(18) .
C1 H1 0.9300 .
C2 C3 1.406(17) .
C2 H2 0.9300 .
C3 C4 1.432(15) .
C3 H3 0.9300 .
C4 C5 1.363(16) .
C4 C6 1.439(15) .
C5 N1 1.331(14) .
C5 H5 0.9300 .
C6 N2 1.293(14) .
C6 N4 1.336(15) .
C7 N4 1.328(14) .
C7 N3 1.332(16) .
C7 C8 1.443(17) .
C8 C12 1.336(16) .
C8 C9 1.382(16) .
C9 N5 1.335(14) .
C9 H9 0.9300 .
C10 N5 1.318(14) .
C10 C11 1.396(18) .
C10 H10 0.9300 .
C11 C12 1.415(19) .
C11 H11 0.9300 .
C12 H12 0.9300 .
C13 N6 1.373(18) .
C13 C14 1.37(2) .
C13 H13 0.9300 .
C14 C15 1.39(2) .
C14 H14 0.9300 .
C15 C16 1.34(2) .
C15 H15 0.9300 .
C16 C17 1.41(2) .
C16 C18 1.479(19) .
C17 N6 1.369(18) .
C17 H17 0.9300 .
C18 N7 1.324(18) .
C18 N8 1.325(18) .
C19 C20 1.29(3) .
C19 N9 1.40(2) .
C19 H19 0.9300 .
C20 C21 1.36(3) .
C20 H20 0.9300 .
C21 C22 1.41(3) .
C21 H21 0.9300 .
C22 C23 1.41(2) .
C22 C24 1.43(2) .
C23 N9 1.344(18) .
C23 H23 0.9300 .
C24 N10 1.27(2) .
C24 N11 1.39(2) .
N2 N3 1.417(12) .
N3 H3A 0.8600 .
N7 N7 1.39(2) 6_755
N8 C18 1.325(18) 6_755
N10 N10 1.40(3) 14
N11 C24 1.39(2) 14
Cl1 O3 1.489(10) .
Cl1 O2 1.553(10) 15_665
Cl1 O2 1.553(10) .
Cl1 O1 1.506(8) .
Cl2 O5 1.21(2) .
Cl2 O6 1.31(3) .
Cl2 O4 1.445(15) .
Cl2 O4 1.445(15) 16_645
Cl3 O7 1.548(10) 10_666
Cl3 O7 1.548(10) 6_655
Cl3 O7 1.548(10) 11_656
Cl3 O7 1.548(10) .
Cl4 O15 1.5000(11) .
Cl4 O14 1.5000(10) 9_755
Cl4 O14 1.5000(10) .
Cl4 O15 1.5000(11) 15_665
Cl4 O15 1.5000(11) 9_755
Cl4 O15 1.5000(11) 7_645
O15 O15 1.81(12) 15_665
N12 O8 1.243(9) 14
N12 O8 1.243(9) .
N12 O9 1.245(10) .
N13 N13 0.88(3) 7_645
N13 O11 1.258(9) 14
N13 O11 1.258(9) .
N13 O10 1.302(9) .
O10 N13 1.302(9) 7_645
O11 N13 1.258(9) 7_645
N14 O12 1.251(10) .
N14 O13 1.258(10) 16_645
N14 O13 1.258(10) .
N15 O18 0.92(3) .
N15 O17 1.58(4) .
N15 O16 1.69(4) .
